data_2311513
loop_
_publ_author_name
'Pinalli, Roberta'
'Massera, Chiara'

_publ_section_title
;
 Nitro-sonium complexation by the tetra-phospho-nate cavitand
 5,11,17,23-tetra-methyl-6,10:12,16:18,22:24,4-tetra-kis-(phenyl-phospho-nato-\k<sup>2</sup><i>O</i>,<i>O</i>)resorcin(4)arene.
;
_journal_issue 'Pt 12'
_journal_name_full 'Acta crystallographica. Section E, Crystallographic communications'
_journal_page_first 1801
_journal_page_last 1805
_journal_paper_doi 10.1107/S2056989017015857
_journal_volume 73
_journal_year 2017
_chemical_formula_iupac 'C56 H44 P4 O12, N O +, B F4 -, C H2 Cl2'
_chemical_formula_moiety 'C56 H44 P4 O12, N O +, B F4 -, (C H2 Cl2)'
_chemical_formula_sum 'C57 H46 B Cl2 F4 N O13 P4'
_chemical_formula_weight 1234.54
_chemical_name_systematic
'Nitrosonium tetrafluoridoborate--5,11,17,23-tetramethyl-6,10:12,16:18,22:24,4-tetrakis(phenylphosphonato-\k^2^<i>O</i>,<i>O</i>)resorcin(4)arene--dichloromethane (1/1/1)'
_space_group_crystal_system triclinic
_space_group_IT_number 2
_space_group_name_Hall '-P 1'
_space_group_name_H-M_alt 'P -1'
_atom_sites_solution_hydrogens geom
_atom_sites_solution_primary direct
_atom_sites_solution_secondary difmap
_audit_creation_method SHELXL-2014/7
_cell_angle_alpha 63.224(2)
_cell_angle_beta 73.137(2)
_cell_angle_gamma 88.093(2)
_cell_formula_units_Z 2
_cell_length_a 13.8560(10)
_cell_length_b 14.909(2)
_cell_length_c 16.357(2)
_cell_measurement_reflns_used 250
_cell_measurement_temperature 190(2)
_cell_measurement_theta_max 29.362
_cell_measurement_theta_min 1.466
_cell_volume 2868.2(6)
_computing_cell_refinement
;
APEX2 (Bruker, 2008)
;
_computing_data_collection
;
APEX2 (Bruker, 2008)
;
_computing_data_reduction
;
SAINT (Bruker, 2008)
;
_computing_molecular_graphics
;
Mercury (Macrae <i>et al.</i>,  2008)
;
_computing_publication_material
;
WinGX (Farrugia, 2012), PARST (Nardelli, 1995) and publCIF
(Westrip, 2010)
;
_computing_structure_refinement
;
SHELXL2014 (Sheldrick, 2015)
;
_computing_structure_solution
;
SIR97 (Altomare <i>et al.</i>,  1999)
;
_diffrn_ambient_temperature 190(2)
_diffrn_measured_fraction_theta_full 0.999
_diffrn_measured_fraction_theta_max 0.894
_diffrn_measurement_device_type 'Bruker SMART BREEZE CCD area-detector'
_diffrn_measurement_method '\w scan'
_diffrn_radiation_monochromator graphite
_diffrn_radiation_source 'fine-focus sealed tube'
_diffrn_radiation_type MoK\a
_diffrn_radiation_wavelength 0.71069
_diffrn_reflns_av_R_equivalents 0.0326
_diffrn_reflns_limit_h_max 18
_diffrn_reflns_limit_h_min -18
_diffrn_reflns_limit_k_max 20
_diffrn_reflns_limit_k_min -20
_diffrn_reflns_limit_l_max 22
_diffrn_reflns_limit_l_min -22
_diffrn_reflns_number 36384
_diffrn_reflns_theta_full 25.240
_diffrn_reflns_theta_max 29.362
_diffrn_reflns_theta_min 1.466
_exptl_absorpt_coefficient_mu 0.302
_exptl_absorpt_correction_T_max 1.0000
_exptl_absorpt_correction_T_min 0.8119
_exptl_absorpt_correction_type multi-scan
_exptl_absorpt_process_details
;
(SADABS; Bruker, 2008)
;
_exptl_crystal_colour colourless
_exptl_crystal_density_diffrn 1.429
_exptl_crystal_density_method 'not measured'
_exptl_crystal_description prismatic
_exptl_crystal_F_000 1268
_exptl_crystal_size_max 0.16
_exptl_crystal_size_mid 0.13
_exptl_crystal_size_min 0.10
_refine_diff_density_max 0.629
_refine_diff_density_min -0.408
_refine_ls_extinction_method none
_refine_ls_goodness_of_fit_ref 1.003
_refine_ls_hydrogen_treatment constr
_refine_ls_matrix_type full
_refine_ls_number_parameters 735
_refine_ls_number_reflns 14109
_refine_ls_number_restraints 0
_refine_ls_restrained_S_all 1.003
_refine_ls_R_factor_all 0.0670
_refine_ls_R_factor_gt 0.0417
_refine_ls_shift/su_max 0.001
_refine_ls_shift/su_mean 0.000
_refine_ls_structure_factor_coef Fsqd
_refine_ls_weighting_details 'w=1/[\s^2^(Fo^2^)+(0.0693P)^2^] where P=(Fo^2^+2Fc^2^)/3'
_refine_ls_weighting_scheme calc
_refine_ls_wR_factor_gt 0.1188
_refine_ls_wR_factor_ref 0.1276
_reflns_number_gt 9478
_reflns_number_total 14109
_reflns_threshold_expression 'I > 2\s(I)'
_cod_data_source_file su5400sup1.cif
_cod_data_source_block I
_cod_database_code 2311513
_shelx_space_group_comment
;
The symmetry employed for this shelxl refinement is uniquely defined
by the following loop, which should always be used as a source of
symmetry information in preference to the above space-group names.
They are only intended as comments.
;

loop_
_space_group_symop_operation_xyz
'x, y, z'
'-x, -y, -z'

loop_
_atom_site_type_symbol
_atom_site_label
_atom_site_fract_x
_atom_site_fract_y
_atom_site_fract_z
_atom_site_U_iso_or_equiv
_atom_site_adp_type
_atom_site_calc_flag
_atom_site_occupancy
_atom_site_disorder_group
N N1 0.3415(3) 0.7159(4) 0.4179(3) 0.0386(10) Uani d 0.503(2) 1
O O1 0.3391(2) 0.6435(3) 0.4543(2) 0.0307(8) Uani d 0.503(2) 1
N N2 0.2020(3) 0.7031(4) 0.3846(3) 0.0426(11) Uani d 0.497(2) 2
O O2 0.1903(2) 0.6363(3) 0.4165(2) 0.0266(7) Uani d 0.497(2) 2
B B1 0.2882(2) 0.2304(2) 0.12591(19) 0.0410(6) Uani d 1 .
F F1 0.34181(17) 0.16872(13) 0.18534(15) 0.0875(6) Uani d 1 .
F F2 0.28773(14) 0.19718(12) 0.05981(11) 0.0638(4) Uani d 1 .
F F3 0.33203(12) 0.32872(10) 0.08112(10) 0.0553(4) Uani d 1 .
F F4 0.19008(14) 0.22111(13) 0.18451(14) 0.0790(6) Uani d 1 .
P P1A 0.35319(4) 0.75850(4) 0.63016(3) 0.02411(12) Uani d 1 .
P P1B 0.60883(4) 0.73524(4) 0.25305(4) 0.02623(12) Uani d 1 .
P P1C 0.19872(4) 0.71498(4) 0.14576(3) 0.02352(11) Uani d 1 .
P P1D -0.05960(4) 0.73655(4) 0.52317(4) 0.02430(12) Uani d 1 .
O O1A 0.26652(10) 0.82864(10) 0.64092(9) 0.0264(3) Uani d 1 .
O O2A 0.45495(10) 0.83412(10) 0.56545(9) 0.0256(3) Uani d 1 .
O O3A 0.33168(11) 0.69279(11) 0.59071(10) 0.0315(3) Uani d 1 .
O O1B 0.64868(10) 0.81454(11) 0.27975(10) 0.0286(3) Uani d 1 .
O O2B 0.60145(10) 0.80000(11) 0.14780(9) 0.0275(3) Uani d 1 .
O O3B 0.51418(10) 0.67359(11) 0.32481(10) 0.0344(3) Uani d 1 .
O O1C 0.29952(10) 0.78374(10) 0.06637(9) 0.0250(3) Uani d 1 .
O O2C 0.11212(10) 0.78858(10) 0.13782(9) 0.0260(3) Uani d 1 .
O O3C 0.20873(11) 0.66232(11) 0.24296(10) 0.0310(3) Uani d 1 .
O O1D -0.08197(10) 0.80541(10) 0.42444(9) 0.0265(3) Uani d 1 .
O O2D -0.03700(9) 0.81178(10) 0.56143(9) 0.0251(3) Uani d 1 .
O O3D 0.02187(10) 0.67259(11) 0.51314(10) 0.0331(3) Uani d 1 .
C C1A 0.19513(14) 0.99115(14) 0.42444(13) 0.0239(4) Uani d 1 .
H H1A 0.2222 1.0501 0.3648 0.029 Uiso calc 1 .
C C2A 0.25267(14) 0.95390(14) 0.48748(13) 0.0233(4) Uani d 1 .
C C3A 0.21105(14) 0.86730(15) 0.57387(13) 0.0239(4) Uani d 1 .
C C4A 0.11502(14) 0.81716(14) 0.60086(14) 0.0246(4) Uani d 1 .
C C5A 0.06242(14) 0.85866(14) 0.53393(13) 0.0235(4) Uani d 1 .
C C6A 0.09877(14) 0.94465(14) 0.44598(13) 0.0227(4) Uani d 1 .
C C7A 0.07040(16) 0.72542(16) 0.69608(15) 0.0345(5) Uani d 1 .
H H7A1 0.1199 0.7067 0.7317 0.052 Uiso calc 1 .
H H7A2 0.0534 0.6692 0.6853 0.052 Uiso calc 1 .
H H7A3 0.0088 0.7405 0.7334 0.052 Uiso calc 1 .
C C8A 0.35871(14) 1.00412(15) 0.46023(14) 0.0253(4) Uani d 1 .
H H8A1 0.3721 0.9976 0.5188 0.030 Uiso calc 1 .
H H8A2 0.3630 1.0771 0.4160 0.030 Uiso calc 1 .
C C9A 0.36897(14) 0.69707(15) 0.74569(14) 0.0265(4) Uani d 1 .
C C10A 0.35124(16) 0.59170(16) 0.79585(15) 0.0338(5) Uani d 1 .
H H10A 0.3299 0.5545 0.7686 0.041 Uiso calc 1 .
C C11A 0.36511(18) 0.54167(19) 0.88606(16) 0.0443(6) Uani d 1 .
H H11A 0.3528 0.4700 0.9208 0.053 Uiso calc 1 .
C C12A 0.39638(18) 0.5952(2) 0.92518(16) 0.0463(6) Uani d 1 .
H H12A 0.4063 0.5604 0.9866 0.056 Uiso calc 1 .
C C13A 0.41351(19) 0.6994(2) 0.87595(17) 0.0473(6) Uani d 1 .
H H13A 0.4349 0.7360 0.9037 0.057 Uiso calc 1 .
C C14A 0.39949(17) 0.75105(18) 0.78587(15) 0.0378(5) Uani d 1 .
H H14A 0.4108 0.8228 0.7522 0.045 Uiso calc 1 .
C C1B 0.46749(14) 0.99163(14) 0.31262(13) 0.0244(4) Uani d 1 .
H H1B 0.4392 1.0488 0.2751 0.029 Uiso calc 1 .
C C2B 0.53674(14) 0.94606(14) 0.26635(13) 0.0241(4) Uani d 1 .
C C3B 0.57720(14) 0.86308(15) 0.32371(14) 0.0250(4) Uani d 1 .
C C4B 0.55347(14) 0.82460(15) 0.42299(14) 0.0263(4) Uani d 1 .
C C5B 0.48240(14) 0.87296(15) 0.46416(13) 0.0246(4) Uani d 1 .
C C6B 0.43862(14) 0.95615(14) 0.41178(13) 0.0232(4) Uani d 1 .
C C7B 0.60064(17) 0.73656(17) 0.48175(15) 0.0365(5) Uani d 1 .
H H7B1 0.6048 0.7425 0.5379 0.055 Uiso calc 1 .
H H7B2 0.6690 0.7360 0.4425 0.055 Uiso calc 1 .
H H7B3 0.5590 0.6735 0.5033 0.055 Uiso calc 1 .
C C8B 0.56298(15) 0.98464(15) 0.15868(13) 0.0267(4) Uani d 1 .
H H8B1 0.6338 0.9735 0.1331 0.032 Uiso calc 1 .
H H8B2 0.5584 1.0583 0.1275 0.032 Uiso calc 1 .
C C9B 0.71418(15) 0.66821(16) 0.23315(15) 0.0296(4) Uani d 1 .
C C10B 0.72732(17) 0.58210(17) 0.31116(18) 0.0373(5) Uani d 1 .
H H10B 0.6810 0.5605 0.3739 0.045 Uiso calc 1 .
C C11B 0.80909(18) 0.52802(18) 0.2962(2) 0.0459(6) Uani d 1 .
H H11B 0.8188 0.4697 0.3489 0.055 Uiso calc 1 .
C C12B 0.87546(18) 0.5590(2) 0.2052(2) 0.0470(6) Uani d 1 .
H H12B 0.9313 0.5223 0.1955 0.056 Uiso calc 1 .
C C13B 0.86170(18) 0.6421(2) 0.1286(2) 0.0497(7) Uani d 1 .
H H13B 0.9075 0.6620 0.0659 0.060 Uiso calc 1 .
C C14B 0.78131(17) 0.6980(2) 0.14123(17) 0.0434(6) Uani d 1 .
H H14B 0.7724 0.7560 0.0877 0.052 Uiso calc 1 .
C C1C 0.40529(14) 0.97320(14) 0.11292(13) 0.0241(4) Uani d 1 .
H H1C 0.3904 1.0354 0.1140 0.029 Uiso calc 1 .
C C2C 0.33983(14) 0.92483(14) 0.09105(12) 0.0227(4) Uani d 1 .
C C3C 0.36369(14) 0.83356(14) 0.09052(13) 0.0232(4) Uani d 1 .
C C4C 0.44987(14) 0.78914(15) 0.10945(13) 0.0246(4) Uani d 1 .
C C5C 0.51171(14) 0.84139(15) 0.13116(13) 0.0241(4) Uani d 1 .
C C6C 0.49252(14) 0.93202(14) 0.13327(13) 0.0240(4) Uani d 1 .
C C7C 0.47466(16) 0.69088(16) 0.10745(16) 0.0317(5) Uani d 1 .
H H7C1 0.4156 0.6587 0.1053 0.048 Uiso calc 1 .
H H7C2 0.4923 0.6459 0.1655 0.048 Uiso calc 1 .
H H7C3 0.5322 0.7041 0.0503 0.048 Uiso calc 1 .
C C8C 0.24356(14) 0.96932(14) 0.07192(13) 0.0241(4) Uani d 1 .
H H8C1 0.2544 1.0439 0.0441 0.029 Uiso calc 1 .
H H8C2 0.2276 0.9529 0.0247 0.029 Uiso calc 1 .
C C9C 0.16854(14) 0.63680(15) 0.09894(14) 0.0251(4) Uani d 1 .
C C10C 0.17014(16) 0.53322(16) 0.14934(16) 0.0331(5) Uani d 1 .
H H10C 0.1867 0.5055 0.2078 0.040 Uiso calc 1 .
C C11C 0.14744(17) 0.47044(18) 0.11403(19) 0.0418(6) Uani d 1 .
H H11C 0.1495 0.3996 0.1478 0.050 Uiso calc 1 .
C C12C 0.12199(17) 0.5105(2) 0.0301(2) 0.0457(6) Uani d 1 .
H H12C 0.1054 0.4670 0.0067 0.055 Uiso calc 1 .
C C13C 0.12048(19) 0.6130(2) -0.02015(19) 0.0462(6) Uani d 1 .
H H13C 0.1030 0.6400 -0.0781 0.055 Uiso calc 1 .
C C14C 0.14423(17) 0.67743(18) 0.01321(16) 0.0368(5) Uani d 1 .
H H14C 0.1439 0.7484 -0.0220 0.044 Uiso calc 1 .
C C1D 0.13485(14) 0.97464(14) 0.22290(13) 0.0239(4) Uani d 1 .
H H1D 0.1751 1.0356 0.2027 0.029 Uiso calc 1 .
C C2D 0.05730(14) 0.93516(14) 0.31036(13) 0.0231(4) Uani d 1 .
C C3D -0.00030(14) 0.84668(15) 0.33686(13) 0.0242(4) Uani d 1 .
C C4D 0.01450(14) 0.79593(15) 0.28118(14) 0.0255(4) Uani d 1 .
C C5D 0.09407(14) 0.83894(14) 0.19564(13) 0.0232(4) Uani d 1 .
C C6D 0.15514(14) 0.92744(14) 0.16438(13) 0.0228(4) Uani d 1 .
C C7D -0.05138(17) 0.70142(17) 0.31159(16) 0.0365(5) Uani d 1 .
H H7D1 -0.0530 0.6961 0.2544 0.055 Uiso calc 1 .
H H7D2 -0.1204 0.7041 0.3481 0.055 Uiso calc 1 .
H H7D3 -0.0237 0.6424 0.3521 0.055 Uiso calc 1 .
C C8D 0.03903(14) 0.98661(14) 0.37464(13) 0.0235(4) Uani d 1 .
H H8D1 0.0594 1.0602 0.3342 0.028 Uiso calc 1 .
H H8D2 -0.0343 0.9763 0.4101 0.028 Uiso calc 1 .
C C9D -0.18126(14) 0.67358(15) 0.60172(14) 0.0258(4) Uani d 1 .
C C10D -0.21742(16) 0.59045(16) 0.59617(15) 0.0319(5) Uani d 1 .
H H10D -0.1763 0.5680 0.5530 0.038 Uiso calc 1 .
C C11D -0.31361(16) 0.54133(16) 0.65406(16) 0.0367(5) Uani d 1 .
H H11D -0.3388 0.4852 0.6505 0.044 Uiso calc 1 .
C C12D -0.37320(16) 0.57426(17) 0.71741(16) 0.0386(5) Uani d 1 .
H H12D -0.4393 0.5406 0.7567 0.046 Uiso calc 1 .
C C13D -0.33707(16) 0.65558(18) 0.72374(16) 0.0388(5) Uani d 1 .
H H13D -0.3781 0.6770 0.7678 0.047 Uiso calc 1 .
C C14D -0.24110(16) 0.70591(16) 0.66583(15) 0.0321(5) Uani d 1 .
H H14D -0.2163 0.7620 0.6698 0.039 Uiso calc 1 .

loop_
_atom_site_aniso_label
_atom_site_aniso_U_11
_atom_site_aniso_U_22
_atom_site_aniso_U_33
_atom_site_aniso_U_12
_atom_site_aniso_U_13
_atom_site_aniso_U_23
N1 0.026(2) 0.068(3) 0.030(2) 0.002(2) -0.0062(16) -0.031(2)
O1 0.0231(15) 0.0457(19) 0.0267(16) -0.0007(14) -0.0038(12) -0.0216(15)
N2 0.025(2) 0.084(4) 0.036(3) 0.012(2) -0.0103(18) -0.041(3)
O2 0.0266(16) 0.0343(17) 0.0239(16) 0.0087(14) -0.0083(12) -0.0176(15)
B1 0.0572(18) 0.0266(13) 0.0331(14) 0.0055(12) -0.0109(13) -0.0106(11)
F1 0.1356(18) 0.0472(10) 0.0887(13) 0.0254(11) -0.0712(13) -0.0180(10)
F2 0.0914(12) 0.0594(10) 0.0434(9) -0.0021(9) -0.0133(8) -0.0296(8)
F3 0.0762(11) 0.0290(7) 0.0436(8) -0.0007(7) -0.0064(7) -0.0092(6)
F4 0.0738(12) 0.0646(11) 0.0825(13) -0.0121(9) 0.0162(10) -0.0432(10)
P1A 0.0246(3) 0.0281(3) 0.0190(2) -0.0001(2) -0.0069(2) -0.0100(2)
P1B 0.0213(2) 0.0333(3) 0.0237(3) 0.0047(2) -0.0060(2) -0.0135(2)
P1C 0.0246(3) 0.0281(3) 0.0211(2) 0.0035(2) -0.0079(2) -0.0136(2)
P1D 0.0200(2) 0.0283(3) 0.0246(3) 0.00258(19) -0.0042(2) -0.0137(2)
O1A 0.0255(7) 0.0335(8) 0.0207(7) 0.0036(6) -0.0088(6) -0.0119(6)
O2A 0.0254(7) 0.0322(7) 0.0175(6) -0.0013(6) -0.0063(5) -0.0100(6)
O3A 0.0361(8) 0.0342(8) 0.0264(7) -0.0018(6) -0.0103(6) -0.0151(6)
O1B 0.0234(7) 0.0387(8) 0.0259(7) 0.0058(6) -0.0076(6) -0.0170(6)
O2B 0.0219(7) 0.0378(8) 0.0237(7) 0.0060(6) -0.0073(6) -0.0150(6)
O3B 0.0269(8) 0.0400(9) 0.0297(8) 0.0012(6) -0.0030(6) -0.0139(7)
O1C 0.0237(7) 0.0313(7) 0.0241(7) 0.0020(6) -0.0074(5) -0.0161(6)
O2C 0.0258(7) 0.0333(7) 0.0261(7) 0.0062(6) -0.0090(6) -0.0193(6)
O3C 0.0372(8) 0.0351(8) 0.0227(7) 0.0052(6) -0.0116(6) -0.0136(6)
O1D 0.0211(7) 0.0349(8) 0.0232(7) 0.0012(6) -0.0036(5) -0.0149(6)
O2D 0.0198(6) 0.0314(7) 0.0241(7) 0.0003(5) -0.0042(5) -0.0143(6)
O3D 0.0259(7) 0.0353(8) 0.0372(8) 0.0081(6) -0.0053(6) -0.0190(7)
C1A 0.0292(10) 0.0212(9) 0.0206(9) 0.0029(8) -0.0048(8) -0.0107(8)
C2A 0.0234(9) 0.0245(10) 0.0243(10) 0.0027(7) -0.0053(8) -0.0143(8)
C3A 0.0238(10) 0.0295(10) 0.0215(9) 0.0051(8) -0.0089(8) -0.0133(8)
C4A 0.0227(9) 0.0280(10) 0.0220(9) 0.0019(8) -0.0044(8) -0.0121(8)
C5A 0.0190(9) 0.0285(10) 0.0245(10) 0.0017(7) -0.0038(7) -0.0152(8)
C6A 0.0260(10) 0.0237(9) 0.0234(9) 0.0071(8) -0.0084(8) -0.0150(8)
C7A 0.0294(11) 0.0365(12) 0.0269(11) -0.0024(9) -0.0079(9) -0.0058(9)
C8A 0.0268(10) 0.0260(10) 0.0242(10) -0.0005(8) -0.0072(8) -0.0127(8)
C9A 0.0207(9) 0.0348(11) 0.0206(9) 0.0016(8) -0.0049(8) -0.0107(8)
C10A 0.0332(11) 0.0338(11) 0.0283(11) 0.0051(9) -0.0065(9) -0.0112(9)
C11A 0.0400(13) 0.0418(13) 0.0295(12) 0.0120(11) -0.0036(10) -0.0030(10)
C12A 0.0374(13) 0.0701(18) 0.0227(11) 0.0156(12) -0.0118(10) -0.0132(12)
C13A 0.0482(15) 0.0689(18) 0.0307(12) 0.0020(13) -0.0183(11) -0.0237(13)
C14A 0.0420(13) 0.0430(13) 0.0264(11) -0.0031(10) -0.0121(10) -0.0129(10)
C1B 0.0251(10) 0.0230(9) 0.0226(9) -0.0024(7) -0.0081(8) -0.0075(8)
C2B 0.0227(9) 0.0259(10) 0.0211(9) -0.0051(7) -0.0048(8) -0.0092(8)
C3B 0.0194(9) 0.0331(11) 0.0229(10) 0.0016(8) -0.0048(8) -0.0142(8)
C4B 0.0234(10) 0.0331(11) 0.0243(10) 0.0020(8) -0.0095(8) -0.0134(9)
C5B 0.0239(9) 0.0310(10) 0.0171(9) -0.0041(8) -0.0050(7) -0.0100(8)
C6B 0.0214(9) 0.0242(10) 0.0235(9) -0.0032(7) -0.0063(8) -0.0106(8)
C7B 0.0389(12) 0.0436(13) 0.0253(11) 0.0145(10) -0.0136(9) -0.0128(10)
C8B 0.0277(10) 0.0282(10) 0.0194(9) -0.0032(8) -0.0052(8) -0.0079(8)
C9B 0.0232(10) 0.0376(11) 0.0345(11) 0.0060(8) -0.0112(9) -0.0207(10)
C10B 0.0312(11) 0.0327(12) 0.0453(13) 0.0029(9) -0.0123(10) -0.0155(10)
C11B 0.0396(13) 0.0287(12) 0.0712(18) 0.0076(10) -0.0239(13) -0.0206(12)
C12B 0.0305(12) 0.0490(15) 0.081(2) 0.0129(11) -0.0206(13) -0.0453(15)
C13B 0.0350(13) 0.0731(19) 0.0529(16) 0.0167(13) -0.0103(12) -0.0414(15)
C14B 0.0358(13) 0.0615(16) 0.0351(12) 0.0169(11) -0.0117(10) -0.0243(12)
C1C 0.0290(10) 0.0238(9) 0.0155(9) 0.0007(8) -0.0039(8) -0.0074(7)
C2C 0.0221(9) 0.0264(10) 0.0136(8) 0.0009(7) -0.0020(7) -0.0064(7)
C3C 0.0231(9) 0.0285(10) 0.0174(9) -0.0005(8) -0.0053(7) -0.0104(8)
C4C 0.0244(10) 0.0279(10) 0.0185(9) 0.0014(8) -0.0032(7) -0.0102(8)
C5C 0.0200(9) 0.0311(10) 0.0178(9) 0.0029(8) -0.0045(7) -0.0091(8)
C6C 0.0254(10) 0.0269(10) 0.0140(8) -0.0035(8) -0.0029(7) -0.0061(8)
C7C 0.0295(11) 0.0348(11) 0.0355(11) 0.0076(9) -0.0103(9) -0.0201(10)
C8C 0.0261(10) 0.0251(10) 0.0188(9) 0.0033(8) -0.0062(8) -0.0086(8)
C9C 0.0220(9) 0.0308(10) 0.0269(10) 0.0032(8) -0.0063(8) -0.0179(9)
C10C 0.0302(11) 0.0330(11) 0.0360(12) 0.0052(9) -0.0082(9) -0.0172(10)
C11C 0.0346(12) 0.0349(12) 0.0553(15) 0.0012(10) -0.0030(11) -0.0266(12)
C12C 0.0331(12) 0.0603(17) 0.0659(17) 0.0036(11) -0.0112(12) -0.0499(15)
C13C 0.0460(14) 0.0673(18) 0.0474(14) 0.0100(12) -0.0237(12) -0.0396(14)
C14C 0.0420(13) 0.0415(13) 0.0356(12) 0.0095(10) -0.0180(10) -0.0218(10)
C1D 0.0249(10) 0.0225(9) 0.0236(10) 0.0046(7) -0.0092(8) -0.0092(8)
C2D 0.0243(9) 0.0256(10) 0.0231(9) 0.0078(8) -0.0102(8) -0.0129(8)
C3D 0.0200(9) 0.0319(10) 0.0204(9) 0.0037(8) -0.0050(7) -0.0125(8)
C4D 0.0227(9) 0.0314(10) 0.0262(10) 0.0034(8) -0.0081(8) -0.0161(9)
C5D 0.0235(9) 0.0302(10) 0.0229(9) 0.0078(8) -0.0093(8) -0.0171(8)
C6D 0.0227(9) 0.0258(10) 0.0201(9) 0.0067(7) -0.0089(7) -0.0096(8)
C7D 0.0336(12) 0.0433(13) 0.0365(12) -0.0068(10) -0.0026(10) -0.0258(11)
C8D 0.0250(10) 0.0243(9) 0.0232(9) 0.0067(8) -0.0077(8) -0.0126(8)
C9D 0.0212(9) 0.0282(10) 0.0238(10) 0.0027(8) -0.0066(8) -0.0088(8)
C10D 0.0305(11) 0.0316(11) 0.0324(11) 0.0034(9) -0.0093(9) -0.0139(9)
C11D 0.0326(12) 0.0286(11) 0.0417(13) -0.0010(9) -0.0120(10) -0.0095(10)
C12D 0.0242(11) 0.0371(12) 0.0360(12) 0.0006(9) -0.0053(9) -0.0035(10)
C13D 0.0289(11) 0.0463(14) 0.0326(12) 0.0053(10) -0.0007(9) -0.0165(11)
C14D 0.0289(11) 0.0363(12) 0.0296(11) 0.0034(9) -0.0048(9) -0.0163(9)

loop_
_atom_type_symbol
_atom_type_description
_atom_type_scat_dispersion_real
_atom_type_scat_dispersion_imag
_atom_type_scat_source
C C 0.0033 0.0016 'International Tables Vol C Tables 4.2.6.8 and 6.1.1.4'
H H 0.0000 0.0000 'International Tables Vol C Tables 4.2.6.8 and 6.1.1.4'
B B 0.0013 0.0007 'International Tables Vol C Tables 4.2.6.8 and 6.1.1.4'
N N 0.0061 0.0033 'International Tables Vol C Tables 4.2.6.8 and 6.1.1.4'
O O 0.0106 0.0060 'International Tables Vol C Tables 4.2.6.8 and 6.1.1.4'
F F 0.0171 0.0103 'International Tables Vol C Tables 4.2.6.8 and 6.1.1.4'
P P 0.1023 0.0942 'International Tables Vol C Tables 4.2.6.8 and 6.1.1.4'
Cl Cl 0.1484 0.1585 'International Tables Vol C Tables 4.2.6.8 and 6.1.1.4'

loop_
_geom_angle_atom_site_label_1
_geom_angle_atom_site_label_2
_geom_angle_atom_site_label_3
_geom_angle
F3 B1 F2 111.3(2)
F3 B1 F1 109.5(2)
F2 B1 F1 108.9(2)
F3 B1 F4 110.4(2)
F2 B1 F4 110.1(2)
F1 B1 F4 106.6(2)
O3A P1A O1A 113.25(8)
O3A P1A O2A 113.39(8)
O1A P1A O2A 105.21(7)
O3A P1A C9A 116.42(9)
O1A P1A C9A 103.86(8)
O2A P1A C9A 103.48(8)
O3B P1B O2B 114.65(8)
O3B P1B O1B 112.61(8)
O2B P1B O1B 105.36(8)
O3B P1B C9B 116.20(10)
O2B P1B C9B 102.10(9)
O1B P1B C9B 104.63(8)
O3C P1C O1C 113.22(8)
O3C P1C O2C 113.28(8)
O1C P1C O2C 105.45(7)
O3C P1C C9C 116.01(9)
O1C P1C C9C 103.90(8)
O2C P1C C9C 103.83(8)
O3D P1D O2D 113.92(8)
O3D P1D O1D 112.87(8)
O2D P1D O1D 105.77(7)
O3D P1D C9D 116.93(9)
O2D P1D C9D 103.46(8)
O1D P1D C9D 102.56(8)
C3A O1A P1A 120.78(12)
C5B O2A P1A 118.31(11)
C3B O1B P1B 119.32(12)
C5C O2B P1B 121.91(11)
C3C O1C P1C 120.00(11)
C5D O2C P1C 118.16(11)
C3D O1D P1D 119.51(12)
C5A O2D P1D 121.38(11)
C2A C1A C6A 122.21(17)
C2A C1A H1A 118.9
C6A C1A H1A 118.9
C3A C2A C1A 117.45(17)
C3A C2A C8A 121.68(17)
C1A C2A C8A 120.82(17)
C2A C3A C4A 123.67(18)
C2A C3A O1A 118.98(16)
C4A C3A O1A 117.30(16)
C5A C4A C3A 115.46(17)
C5A C4A C7A 121.91(17)
C3A C4A C7A 122.63(18)
C6A C5A C4A 124.41(17)
C6A C5A O2D 118.99(17)
C4A C5A O2D 116.51(16)
C5A C6A C1A 116.79(17)
C5A C6A C8D 122.56(17)
C1A C6A C8D 120.65(17)
C4A C7A H7A1 109.5
C4A C7A H7A2 109.5
H7A1 C7A H7A2 109.5
C4A C7A H7A3 109.5
H7A1 C7A H7A3 109.5
H7A2 C7A H7A3 109.5
C2A C8A C6B 111.10(15)
C2A C8A H8A1 109.4
C6B C8A H8A1 109.4
C2A C8A H8A2 109.4
C6B C8A H8A2 109.4
H8A1 C8A H8A2 108.0
C14A C9A C10A 120.16(19)
C14A C9A P1A 121.45(16)
C10A C9A P1A 118.38(16)
C11A C10A C9A 119.4(2)
C11A C10A H10A 120.3
C9A C10A H10A 120.3
C12A C11A C10A 120.4(2)
C12A C11A H11A 119.8
C10A C11A H11A 119.8
C11A C12A C13A 120.4(2)
C11A C12A H12A 119.8
C13A C12A H12A 119.8
C12A C13A C14A 120.2(2)
C12A C13A H13A 119.9
C14A C13A H13A 119.9
C9A C14A C13A 119.5(2)
C9A C14A H14A 120.3
C13A C14A H14A 120.3
C6B C1B C2B 122.22(18)
C6B C1B H1B 118.9
C2B C1B H1B 118.9
C3B C2B C1B 117.18(17)
C3B C2B C8B 122.31(18)
C1B C2B C8B 120.48(18)
C4B C3B C2B 123.83(18)
C4B C3B O1B 116.91(17)
C2B C3B O1B 119.24(16)
C3B C4B C5B 115.61(18)
C3B C4B C7B 122.11(18)
C5B C4B C7B 122.28(18)
C6B C5B C4B 123.92(17)
C6B C5B O2A 119.10(17)
C4B C5B O2A 116.97(17)
C5B C6B C1B 117.21(18)
C5B C6B C8A 122.02(17)
C1B C6B C8A 120.71(17)
C4B C7B H7B1 109.5
C4B C7B H7B2 109.5
H7B1 C7B H7B2 109.5
C4B C7B H7B3 109.5
H7B1 C7B H7B3 109.5
H7B2 C7B H7B3 109.5
C2B C8B C6C 112.07(15)
C2B C8B H8B1 109.2
C6C C8B H8B1 109.2
C2B C8B H8B2 109.2
C6C C8B H8B2 109.2
H8B1 C8B H8B2 107.9
C14B C9B C10B 119.8(2)
C14B C9B P1B 121.19(17)
C10B C9B P1B 118.96(16)
C11B C10B C9B 119.5(2)
C11B C10B H10B 120.3
C9B C10B H10B 120.3
C12B C11B C10B 120.1(2)
C12B C11B H11B 119.9
C10B C11B H11B 119.9
C13B C12B C11B 120.5(2)
C13B C12B H12B 119.7
C11B C12B H12B 119.7
C12B C13B C14B 120.8(2)
C12B C13B H13B 119.6
C14B C13B H13B 119.6
C9B C14B C13B 119.3(2)
C9B C14B H14B 120.3
C13B C14B H14B 120.3
C2C C1C C6C 121.17(18)
C2C C1C H1C 119.4
C6C C1C H1C 119.4
C1C C2C C3C 117.94(17)
C1C C2C C8C 120.41(17)
C3C C2C C8C 121.62(17)
C4C C3C C2C 123.55(17)
C4C C3C O1C 117.27(16)
C2C C3C O1C 119.14(16)
C5C C4C C3C 115.43(17)
C5C C4C C7C 121.96(18)
C3C C4C C7C 122.60(18)
C6C C5C C4C 124.08(18)
C6C C5C O2B 118.99(17)
C4C C5C O2B 116.88(17)
C5C C6C C1C 117.82(17)
C5C C6C C8B 121.32(18)
C1C C6C C8B 120.85(17)
C4C C7C H7C1 109.5
C4C C7C H7C2 109.5
H7C1 C7C H7C2 109.5
C4C C7C H7C3 109.5
H7C1 C7C H7C3 109.5
H7C2 C7C H7C3 109.5
C6D C8C C2C 110.63(15)
C6D C8C H8C1 109.5
C2C C8C H8C1 109.5
C6D C8C H8C2 109.5
C2C C8C H8C2 109.5
H8C1 C8C H8C2 108.1
C10C C9C C14C 120.11(19)
C10C C9C P1C 118.53(16)
C14C C9C P1C 121.36(16)
C11C C10C C9C 119.7(2)
C11C C10C H10C 120.2
C9C C10C H10C 120.2
C12C C11C C10C 120.1(2)
C12C C11C H11C 119.9
C10C C11C H11C 119.9
C13C C12C C11C 120.4(2)
C13C C12C H12C 119.8
C11C C12C H12C 119.8
C12C C13C C14C 120.5(2)
C12C C13C H13C 119.8
C14C C13C H13C 119.8
C13C C14C C9C 119.2(2)
C13C C14C H14C 120.4
C9C C14C H14C 120.4
C6D C1D C2D 121.92(18)
C6D C1D H1D 119.0
C2D C1D H1D 119.0
C3D C2D C1D 117.33(17)
C3D C2D C8D 121.87(17)
C1D C2D C8D 120.79(17)
C2D C3D C4D 124.00(17)
C2D C3D O1D 119.04(16)
C4D C3D O1D 116.93(17)
C5D C4D C3D 115.41(17)
C5D C4D C7D 122.33(17)
C3D C4D C7D 122.26(18)
C4D C5D C6D 123.81(17)
C4D C5D O2C 116.92(16)
C6D C5D O2C 119.27(16)
C1D C6D C5D 117.52(17)
C1D C6D C8C 120.72(17)
C5D C6D C8C 121.72(17)
C4D C7D H7D1 109.5
C4D C7D H7D2 109.5
H7D1 C7D H7D2 109.5
C4D C7D H7D3 109.5
H7D1 C7D H7D3 109.5
H7D2 C7D H7D3 109.5
C6A C8D C2D 111.24(15)
C6A C8D H8D1 109.4
C2D C8D H8D1 109.4
C6A C8D H8D2 109.4
C2D C8D H8D2 109.4
H8D1 C8D H8D2 108.0
C14D C9D C10D 120.33(18)
C14D C9D P1D 121.92(16)
C10D C9D P1D 117.74(15)
C11D C10D C9D 119.5(2)
C11D C10D H10D 120.3
C9D C10D H10D 120.3
C10D C11D C12D 119.9(2)
C10D C11D H11D 120.0
C12D C11D H11D 120.0
C13D C12D C11D 120.6(2)
C13D C12D H12D 119.7
C11D C12D H12D 119.7
C12D C13D C14D 120.1(2)
C12D C13D H13D 119.9
C14D C13D H13D 119.9
C13D C14D C9D 119.5(2)
C13D C14D H14D 120.2
C9D C14D H14D 120.2

loop_
_geom_bond_atom_site_label_1
_geom_bond_atom_site_label_2
_geom_bond_distance
N1 O1 0.966(5)
N2 O2 0.885(5)
B1 F3 1.374(3)
B1 F2 1.379(3)
B1 F1 1.382(3)
B1 F4 1.387(3)
P1A O3A 1.4716(14)
P1A O1A 1.5894(14)
P1A O2A 1.5950(14)
P1A C9A 1.768(2)
P1B O3B 1.4688(15)
P1B O2B 1.5825(14)
P1B O1B 1.5943(15)
P1B C9B 1.776(2)
P1C O3C 1.4695(14)
P1C O1C 1.5911(14)
P1C O2C 1.5921(14)
P1C C9C 1.7727(19)
P1D O3D 1.4738(14)
P1D O2D 1.5867(14)
P1D O1D 1.5916(14)
P1D C9D 1.7708(19)
O1A C3A 1.420(2)
O2A C5B 1.418(2)
O1B C3B 1.425(2)
O2B C5C 1.412(2)
O1C C3C 1.418(2)
O2C C5D 1.418(2)
O1D C3D 1.422(2)
O2D C5A 1.418(2)
C1A C2A 1.392(3)
C1A C6A 1.399(3)
C1A H1A 0.9500
C2A C3A 1.389(3)
C2A C8A 1.520(3)
C3A C4A 1.397(3)
C4A C5A 1.391(3)
C4A C7A 1.502(3)
C5A C6A 1.388(3)
C6A C8D 1.519(3)
C7A H7A1 0.9800
C7A H7A2 0.9800
C7A H7A3 0.9800
C8A C6B 1.521(3)
C8A H8A1 0.9900
C8A H8A2 0.9900
C9A C14A 1.385(3)
C9A C10A 1.396(3)
C10A C11A 1.391(3)
C10A H10A 0.9500
C11A C12A 1.370(4)
C11A H11A 0.9500
C12A C13A 1.380(4)
C12A H12A 0.9500
C13A C14A 1.391(3)
C13A H13A 0.9500
C14A H14A 0.9500
C1B C6B 1.391(3)
C1B C2B 1.398(3)
C1B H1B 0.9500
C2B C3B 1.392(3)
C2B C8B 1.515(3)
C3B C4B 1.392(3)
C4B C5B 1.396(3)
C4B C7B 1.498(3)
C5B C6B 1.391(3)
C7B H7B1 0.9800
C7B H7B2 0.9800
C7B H7B3 0.9800
C8B C6C 1.524(3)
C8B H8B1 0.9900
C8B H8B2 0.9900
C9B C14B 1.392(3)
C9B C10B 1.397(3)
C10B C11B 1.397(3)
C10B H10B 0.9500
C11B C12B 1.374(4)
C11B H11B 0.9500
C12B C13B 1.366(4)
C12B H12B 0.9500
C13B C14B 1.392(3)
C13B H13B 0.9500
C14B H14B 0.9500
C1C C2C 1.391(3)
C1C C6C 1.396(3)
C1C H1C 0.9500
C2C C3C 1.393(3)
C2C C8C 1.521(3)
C3C C4C 1.392(3)
C4C C5C 1.392(3)
C4C C7C 1.506(3)
C5C C6C 1.382(3)
C7C H7C1 0.9800
C7C H7C2 0.9800
C7C H7C3 0.9800
C8C C6D 1.518(3)
C8C H8C1 0.9900
C8C H8C2 0.9900
C9C C10C 1.388(3)
C9C C14C 1.394(3)
C10C C11C 1.386(3)
C10C H10C 0.9500
C11C C12C 1.377(4)
C11C H11C 0.9500
C12C C13C 1.374(4)
C12C H12C 0.9500
C13C C14C 1.387(3)
C13C H13C 0.9500
C14C H14C 0.9500
C1D C6D 1.389(3)
C1D C2D 1.393(3)
C1D H1D 0.9500
C2D C3D 1.385(3)
C2D C8D 1.522(3)
C3D C4D 1.395(3)
C4D C5D 1.389(3)
C4D C7D 1.502(3)
C5D C6D 1.391(3)
C7D H7D1 0.9800
C7D H7D2 0.9800
C7D H7D3 0.9800
C8D H8D1 0.9900
C8D H8D2 0.9900
C9D C14D 1.394(3)
C9D C10D 1.402(3)
C10D C11D 1.385(3)
C10D H10D 0.9500
C11D C12D 1.390(3)
C11D H11D 0.9500
C12D C13D 1.384(3)
C12D H12D 0.9500
C13D C14D 1.387(3)
C13D H13D 0.9500
C14D H14D 0.9500

loop_
_geom_hbond_atom_site_label_D
_geom_hbond_atom_site_label_H
_geom_hbond_atom_site_label_A
_geom_hbond_site_symmetry_D
_geom_hbond_site_symmetry_H
_geom_hbond_site_symmetry_A
_geom_hbond_distance_DH
_geom_hbond_distance_HA
_geom_hbond_distance_DA
_geom_hbond_angle_DHA
_geom_hbond_publ_flag
C1B H1B F1 1_545 1_545 . 0.95 2.408 3.344(3) 169 y
C14B H14B F2 2_665 2_665 . 0.95 2.571 3.357(3) 140 y
C7C H7C3 F2 2_665 2_665 . 0.98 2.623 3.484(2) 147 y
C8C H8C1 F2 1_545 1_545 . 0.98 2.485 3.379(3) 150 y
C1D H1D F2 1_545 1_545 . 0.95 2.600 3.439(2) 147 y
C11A H11A F3 1_554 1_554 . 0.95 2.454 3.254(2) 142 y
C7C H7C3 F3 2_665 2_665 . 0.98 2.635 3.569(3) 160 y
C11C H11C F4 . . . 0.95 2.533 3.447(3) 162 y
C1D H1D F4 1_545 1_545 . 0.95 2.653 3.509(3) 150 y
C14D H14D F4 2_566 2_566 . 0.95 2.631 3.336(4) 131 y
C7D H7D1 Cg1 . . 1_455 0.98 2.799 3.524(4) 131 y
C7B H7B1 Cg2 . . 1_655 0.98 2.883 3.530(4) 124 y
C8D H8D2 Cg3 . . 2_576 0.98 2.870 3.594(3) 131 y

loop_
_cod_changelog_entry_id
_cod_changelog_entry_author
_cod_changelog_entry_date
_cod_changelog_entry_text
1 'Vaitkus, Antanas' 2022-11-08T16:40:00+02:00
;
 Marked a nitrosyl cation as disordered over two equivalent positions after
 consulting the original publication.
;
